data_1526570
loop_
_publ_author_name
'Schoen, J.C.'
'Wevers, M.A.C.'
'Jansen, M.'

_publ_section_title
;
 Investigation of the possible ternary nitrides in the system (Li3 N)/(Na3
 N)
;
_journal_name_full 'Solid State Sciences'
_journal_page_first 449
_journal_page_last 456
_journal_volume 2
_journal_year 2000
_chemical_formula_sum 'Li3 N2 Na3'
_chemical_name_systematic 'Li3 Na3 N2'
_space_group_IT_number 115
_symmetry_space_group_name_Hall 'P -4 -2'
_symmetry_space_group_name_H-M 'P -4 m 2'
_cell_angle_alpha 90
_cell_angle_beta 90
_cell_angle_gamma 90
_cell_formula_units_Z 1
_cell_length_a 3.652
_cell_length_b 3.652
_cell_length_c 5.436
_cell_volume 72.500
_citation_journal_id_ASTM SSSCFJ
_cod_data_source_file Schoen_SSSCFJ_2000_634.cif
_cod_data_source_block Li3N2Na3
_cod_original_cell_volume 72.5005
_cod_database_code 1526570

loop_
_symmetry_equiv_pos_as_xyz
x,y,z
y,-x,-z
-x,-y,z
-y,x,-z
-x,y,z
y,x,-z
x,-y,z
-y,-x,-z

loop_
_atom_site_label
_atom_site_type_symbol
_atom_site_fract_x
_atom_site_fract_y
_atom_site_fract_z
_atom_site_occupancy
_atom_site_U_iso_or_equiv
Na2 Na+1 0 0 0.5 1 0.0
Li2 Li+1 0.5 0.5 0 1 0.0
N1 N-3 0.5 0 0.769 1 0.0
Li1 Li+1 0.5 0.5 0.5 1 0.0
Na1 Na+1 0 0 0.227 1 0.0
Li3 Li+1 0 0 0 1 0.0
